data_8103764
loop_
_publ_author_name
'Keller, E.'
'Ketterer, J.'
'Kraemer, V.'

_publ_section_title
;
 Crystal structure and twinning of Bi4 O5 Br2
;
_journal_name_full 'Zeitschrift fuer Kristallographie (149,1979-)'
_journal_page_first 595
_journal_page_last 599
_journal_volume 216
_journal_year 2001
_chemical_formula_sum 'Bi4 Br2 O5'
_chemical_name_systematic 'Bi4 O5 Br2'
_space_group_IT_number 4
_symmetry_space_group_name_Hall 'P 2yb'
_symmetry_space_group_name_H-M 'P 1 21 1'
_cell_angle_alpha 90
_cell_angle_beta 97.75
_cell_angle_gamma 90
_cell_formula_units_Z 4
_cell_length_a 14.539
_cell_length_b 5.605
_cell_length_c 10.782
_cell_volume 870.611
_citation_journal_id_ASTM ZEKRDZ
_cod_data_source_file Keller_ZEKRDZ_2001_78.cif
_cod_data_source_block Bi4Br2O5
_cod_original_cell_volume 870.6114
_cod_database_code 8103764

loop_
_symmetry_equiv_pos_as_xyz
x,y,z
-x,y+1/2,-z

loop_
_atom_site_label
_atom_site_type_symbol
_atom_site_fract_x
_atom_site_fract_y
_atom_site_fract_z
_atom_site_occupancy
_atom_site_U_iso_or_equiv
O3 O-2 0.42 0.022 -0.079 1 0.0
Bi8 Bi+3 0.8495 0.7621 0.7927 1 0.0
O1 O-2 0.257 0.008 0.76 1 0.0
O7 O-2 0.711 0.312 0.459 1 0.0
O2 O-2 0.267 0.497 0.743 1 0.0
Bi4 Bi+3 0.7809 0.6965 0.4357 1 0.0
Br1 Br-1 0.0533 0.2804 0.8759 1 0.0
Bi6 Bi+3 0.1153 0.7272 0.7351 1 0.0
Bi2 Bi+3 0.4563 0.7614 0.0789 1 0.0
Bi5 Bi+3 0.9529 0.1674 0.5976 1 0.0
O8 O-2 0.804 0.017 0.656 1 0.0
Bi1 Bi+3 0.2931 0.257 -0.0925 1 0.0
Br4 Br-1 0.5537 0.7819 0.3905 1 0.0
Br2 Br-1 0.2248 0.7607 0.0487 1 0.0
Br3 Br-1 0.3824 0.2617 0.2175 1 0.0
O4 O-2 0.422 0.492 -0.083 1 0.0
O9 O-2 0.806 0.515 0.667 1 0.0
Bi3 Bi+3 0.6273 0.2493 0.2801 1 0.0
O6 O-2 0.908 0.487 0.415 1 0.0
O10 O-2 0.961 0.8 0.694 1 0.0
O5 O-2 0.904 -0.015 0.434 1 0.0
Bi7 Bi+3 0.6955 0.2673 0.6496 1 0.0
